data_7712435
loop_
_publ_author_name
'Huynh, Silvia'
'Arrowsmith, Merle'
'Meier, Lukas'
'Dietz, Maximilian'
'H\"arterich, Marcel'
'Michel, Maximilian'
'G\"artner, Annalena'
'Braunschweig, Holger'

_publ_section_title
;
 Cyclic Alkyl(amino)iminates (CAAIs) as Strong 2\s,4\p-Electron Donor
 Ligands for the Stabilisation of Boranes and Diboranes(4): A Synthetic
 and Computational Study
;
_journal_name_full 'Dalton Transactions'
_journal_paper_doi 10.1039/D3DT00298E
_journal_year 2023
_chemical_formula_moiety 'C26 H36 B Br N2'
_chemical_formula_sum 'C26 H36 B Br N2'
_chemical_formula_weight 467.29
_chemical_name_systematic (CAAI)BBrPh
_chemical_properties_physical Air-sensitive,Moisture-sensitive
_space_group_crystal_system triclinic
_space_group_IT_number 2
_space_group_name_Hall '-P 1'
_space_group_name_H-M_alt 'P -1'
_atom_sites_solution_hydrogens geom
_atom_sites_solution_primary dual
_atom_sites_solution_secondary difmap
_audit_creation_date 2023-01-12
_audit_creation_method 'CIF-fill 1.3q (K.Radacki, 2005-22)'
_audit_update_record
;
2023-01-19 deposited with the CCDC.	2023-02-27 downloaded from the CCDC.
;
_cell_angle_alpha 86.673(2)
_cell_angle_beta 85.097(2)
_cell_angle_gamma 75.815(2)
_cell_formula_units_Z 4
_cell_length_a 9.3778(3)
_cell_length_b 13.0392(3)
_cell_length_c 20.8478(6)
_cell_measurement_reflns_used 12753
_cell_measurement_temperature 100(2)
_cell_measurement_theta_max 74.8060
_cell_measurement_theta_min 5.1350
_cell_volume 2460.66(12)
_computing_cell_refinement 'CrysAlisPro 1.171.42.68a (Rigaku OD, 2022)'
_computing_data_collection 'CrysAlisPro 1.171.42.68a (Rigaku OD, 2022)'
_computing_data_reduction 'CrysAlisPro 1.171.42.68a (Rigaku OD, 2022)'
_computing_molecular_graphics 'ShelXLe (Huebschle et all, 2011)'
_computing_publication_material 'SHELXL-2018/3 (Sheldrick, 2018)'
_computing_structure_refinement 'SHELXL-2018/3 (Sheldrick, 2018)'
_computing_structure_solution 'SHELXT 2014/5 (Sheldrick, 2014)'
_diffrn_ambient_environment N~2~
_diffrn_ambient_temperature 100(2)
_diffrn_detector HPA
_diffrn_detector_area_resol_mean 10.0
_diffrn_detector_type 'HyPix Arc150'
_diffrn_measured_fraction_theta_full 0.991
_diffrn_measured_fraction_theta_max 0.989
_diffrn_measurement_details
;
 List of Runs (angles in degrees, time in seconds):
 --------------------------------------------------------------------------
  1  \w   -107.00 -72.00   0.50    0.83    --  -58.00 -48.00 -92.03   70
  2  \w     16.00  66.00   0.50    0.83    --   58.30 -95.00-180.00  100
  3  \w     16.00  66.00   0.50    0.83    --   58.30 -95.00  60.00  100
  4  \w   -110.00 -75.00   0.50    0.83    --  -62.00 -51.00-118.62   70
  5  \w   -116.00 -79.00   0.50    0.83    --  -66.00 -45.00  -8.62   74
  6  \w   -120.00 -82.00   0.50    0.83    --  -70.00 -42.00-169.91   76
  7  \w   -118.00 -83.00   0.50    0.83    --  -70.00 -53.00 -31.89   70
  8  \w     28.00  79.00   0.50    0.83    --   71.06 -95.00 -90.00  102
  9  \w   -121.00 -86.00   0.50    0.83    --  -74.00 -55.00  96.77   70
 10  \w    -97.00 -32.00   0.50    0.83    --  -78.00 114.00 -29.67  130
 11  \w    -97.00 -32.00   0.50    0.83    --  -78.00 114.00 -70.04  130
 12  \w    -98.00 -32.00   0.50    0.83    --  -79.50 120.00  89.83  132
 13  \w   -126.00 -93.00   0.50    0.83    --  -79.50-120.00 -95.21   66
 14  \w    -97.00 -33.00   0.50    0.83    --  -79.50 116.00  36.09  128
 15  \w   -128.00 -93.00   0.50    0.83    --  -79.50 -49.00-138.12   70
 16  \w   -126.00 -93.00   0.50    0.83    --  -79.50-120.00  11.77   66
 17  \w   -126.00 -86.00   0.50    0.83    --  -79.50-134.00  34.99   80
 18  \w   -104.00 -33.00   0.50    0.83    --  -79.50 134.00 146.06  142
 19  \w   -127.00 -90.00   0.50    0.83    --  -79.50-127.00 -53.44   74
 20  \w     40.00  90.00   0.50    0.83    --   82.35 -95.00-150.00  100
 21  \w     40.00  90.00   0.50    0.83    --   82.35 -95.00  90.00  100
 22  \w     46.00 133.00   0.50    0.83    --   82.35  15.00  60.00  174
 23  \w     40.00  90.00   0.50    0.83    --   82.35 -95.00 150.00  100
 24  \w     40.00  90.00   0.50    0.83    --   82.35 -95.00  60.00  100
 25  \w     40.00  90.00   0.50    0.83    --   82.35 -95.00 -90.00  100
 26  \w     91.00 117.00   0.50    0.83    --   82.35  15.00 120.00   52
 27  \w     41.00  67.00   0.50    0.83    --   85.25-123.00  22.27   52
 28  \w     53.00  93.00   0.50    0.83    --   85.25-102.00  -7.58   80
 29  \w     63.00  89.00   0.50    0.83    --   85.25 -90.00-109.84   52
 30  \w    107.00 132.00   0.50    0.83    --   85.25 126.00  14.12   50
 31  \w     50.00  94.00   0.50    0.83    --   85.25-130.00 108.60   88
 32  \w     47.00  73.00   0.50    0.83    --   85.25-136.00 -54.37   52
 33  \w     68.00 129.00   0.50    0.83    --   85.25  18.00 159.54  122
 34  \w     46.00  97.00   0.50    0.83    --   85.25-115.00 145.21  102
 35  \w     67.00  93.00   0.50    0.83    --   85.25-106.00-140.06   52
 36  \w     46.00  71.00   0.50    0.83    --   85.25 -79.00  11.41   50
 37  \w     38.00  78.00   0.50    0.83    --   85.25-131.00  42.96   80
 38  \w     47.00  92.00   0.50    0.83    --   85.25 -95.00 169.99   90
 39  \w     43.00  80.00   0.50    0.83    --   85.25-104.00-157.19   74
 40  \w     45.00  87.00   0.50    0.83    --   85.25 -93.00 -77.20   84
 41  \w     50.00  76.00   0.50    0.83    --   85.25 -89.00  85.64   52
 42  \w     99.00 127.00   0.50    0.83    --   85.25  43.00 -87.46   56
 43  \w     43.00  68.00   0.50    0.83    --   85.25-125.00 144.00   50
 44  \w     99.00 128.00   0.50    0.83    --   85.25  53.00 150.80   58
 45  \w     44.00  70.00   0.50    0.83    --   85.25-107.00 -99.43   52
 46  \w     97.00 135.00   0.50    0.83    --   85.25  35.00  73.14   76
 47  \w     58.00 104.00   0.50    0.83    --   85.25-135.00  80.82   92
 48  \w     96.00 133.00   0.50    0.83    --   85.25 127.00 128.96   74
 49  \w     48.00  93.00   0.50    0.83    --   85.25-102.00 -44.38   90
 50  \w    104.00 132.00   0.50    0.83    --   85.25 121.00 151.20   56
 51  \w     67.00  93.00   0.50    0.83    --   85.25-107.00  63.04   52
 52  \w    105.00 131.00   0.50    0.83    --   85.25 116.00   6.06   52
 53  \w     40.00  65.00   0.50    0.83    --   85.25-108.00-142.27   50
 54  \w    102.00 129.00   0.50    0.83    --   85.25 138.00  62.23   54
 55  \w    103.00 128.00   0.50    0.83    --   85.25 136.00 -48.58   50
 56  \w    102.00 129.00   0.50    0.83    --   85.25  47.00-136.67   54
 57  \w     44.00  69.00   0.50    0.83    --   85.25 -92.00  95.80   50
 58  \w    110.00 135.00   0.50    0.83    --   85.25  39.00 177.79   50
 59  \w    100.00 125.00   0.50    0.83    --   85.25  41.00 -61.44   50
 60  \w     39.00  65.00   0.50    0.83    --   85.25-133.00 -35.36   52
 61  \w     61.00  87.00   0.50    0.83    --   85.25-118.00 163.81   52
 62  \w     47.00  93.00   0.50    0.83    --   85.25 -97.00 -31.88   92
 63  \w     48.00  92.00   0.50    0.83    --   85.25 -95.00-137.73   88
;
_diffrn_measurement_device 'four-circle diffractometer'
_diffrn_measurement_device_type 'Rigaku XtaLAB Synergy-R'
_diffrn_measurement_method '\w scans'
_diffrn_orient_matrix_type
;
 CrysAlisPro convention (1999,Acta A55,543-557)
;
_diffrn_orient_matrix_UB_11 -0.1101550000
_diffrn_orient_matrix_UB_12 0.0780938000
_diffrn_orient_matrix_UB_13 0.0439184000
_diffrn_orient_matrix_UB_21 0.1270951000
_diffrn_orient_matrix_UB_22 0.0106941000
_diffrn_orient_matrix_UB_23 0.0393100000
_diffrn_orient_matrix_UB_31 0.0240895000
_diffrn_orient_matrix_UB_32 0.0930585000
_diffrn_orient_matrix_UB_33 -0.0451087000
_diffrn_radiation_monochromator 'multi-layer mirror'
_diffrn_radiation_probe x-ray
_diffrn_radiation_type CuK\a
_diffrn_radiation_wavelength 1.54184
_diffrn_radiation_xray_symbol K-L~2,3~
_diffrn_reflns_av_R_equivalents 0.0697
_diffrn_reflns_av_unetI/netI 0.0271
_diffrn_reflns_Laue_measured_fraction_full 0.991
_diffrn_reflns_Laue_measured_fraction_max 0.989
_diffrn_reflns_limit_h_max 11
_diffrn_reflns_limit_h_min -11
_diffrn_reflns_limit_k_max 15
_diffrn_reflns_limit_k_min -15
_diffrn_reflns_limit_l_max 25
_diffrn_reflns_limit_l_min -25
_diffrn_reflns_number 14301
_diffrn_reflns_point_group_measured_fraction_full 0.991
_diffrn_reflns_point_group_measured_fraction_max 0.989
_diffrn_reflns_theta_full 67.684
_diffrn_reflns_theta_max 70.075
_diffrn_reflns_theta_min 3.499
_diffrn_source 'rotating-anode X-ray tube'
_diffrn_source_type 'PhotonJet-R X-ray Source'
_exptl_absorpt_coefficient_mu 2.365
_exptl_absorpt_correction_T_max 1.00000
_exptl_absorpt_correction_T_min 0.48579
_exptl_absorpt_correction_type multi-scan
_exptl_absorpt_process_details
;
 CrysAlisPro 1.171.42.68a (Rigaku Oxford Diffraction, 2022) Empirical 
 absorption correction using spherical harmonics, implemented in SCALE3 
 ABSPACK scaling algorithm.
;
_exptl_crystal_colour 'clear pale colourless'
_exptl_crystal_density_diffrn 1.261
_exptl_crystal_description plate
_exptl_crystal_F_000 984
_exptl_crystal_preparation
;
 Crystals were grown from saturated solution. For data collection the crystal 
 was immersed in a film of perfluoropolyether oil, mounted on a polyimide 
 loop and transferred to stream of cold nitrogen (Oxford Cryostream 800).
;
_exptl_crystal_size_max 0.149
_exptl_crystal_size_mid 0.038
_exptl_crystal_size_min 0.006
_refine_diff_density_max 2.414
_refine_diff_density_min -1.140
_refine_diff_density_rms 0.134
_refine_ls_extinction_method none
_refine_ls_goodness_of_fit_ref 1.086
_refine_ls_hydrogen_treatment constr
_refine_ls_matrix_type full
_refine_ls_number_parameters 558
_refine_ls_number_reflns 14301
_refine_ls_number_restraints 0
_refine_ls_restrained_S_all 1.086
_refine_ls_R_factor_all 0.0884
_refine_ls_R_factor_gt 0.0775
_refine_ls_shift/su_max 0.000
_refine_ls_shift/su_mean 0.000
_refine_ls_structure_factor_coef Fsqd
_refine_ls_weighting_details
;
 w=1/[\s^2^(Fo^2^)+(0.1380P)^2^+8.0494P] where P=(Fo^2^+2Fc^2^)/3
;
_refine_ls_weighting_scheme calc
_refine_ls_wR_factor_gt 0.2353
_refine_ls_wR_factor_ref 0.2428
_reflns_Friedel_coverage 0.000
_reflns_number_gt 11911
_reflns_number_total 14301
_reflns_threshold_expression 'I > 2\s(I)'
_twin_dimensionality triperiodic
_twin_formation_mechanism gt
_twin_morphology polysynthetic
_twin_special_details
;
 Component 2 rotated by -179.9271\% 
 around [0.00 0.00 1.00] (reciprocal) or [-0.16 -0.06 0.98] (direct)
;
_cod_data_source_file d3dt00298e2.cif
_cod_data_source_block MaDi256_SiHu_twin1_hklf5
_cod_database_code 7712435
_shelx_shelxl_version_number 2018/3
_shelx_space_group_comment
;
 The symmetry employed for this shelxl refinement is uniquely defined by the 
 following loop, which should always be used as a source of symmetry 
 information in preference to the above space-group names. They are only 
 intended as comments.
;
_shelx_estimated_absorpt_t_min 0.720
_shelx_estimated_absorpt_t_max 0.986

loop_
_space_group_symop_operation_xyz
'x, y, z'
'-x, -y, -z'

loop_
_atom_site_label
_atom_site_type_symbol
_atom_site_fract_x
_atom_site_fract_y
_atom_site_fract_z
_atom_site_U_iso_or_equiv
_atom_site_adp_type
_atom_site_occupancy
_atom_site_site_symmetry_order
_atom_site_calc_flag
_atom_site_refinement_flags_posn
_atom_site_refinement_flags_adp
_atom_site_refinement_flags_occupancy
_atom_site_disorder_assembly
_atom_site_disorder_group
B1_1 B 0.4820(9) 0.8293(6) 0.3113(4) 0.0257(15) Uani 1 1 d . . . . .
Br3_1 Br 0.29590(9) 0.81237(6) 0.36143(4) 0.0332(2) Uani 1 1 d . . . . .
N2_1 N 0.5007(7) 0.8088(4) 0.2491(3) 0.0279(12) Uani 1 1 d . . . . .
C1_2 C 0.5876(8) 0.8763(5) 0.3490(3) 0.0267(14) Uani 1 1 d . . . . .
C2_2 C 0.7374(8) 0.8587(6) 0.3260(4) 0.0332(16) Uani 1 1 d . . . . .
H2_2 H 0.771525 0.817829 0.289051 0.040 Uiso 1 1 calc R U . . .
C3_2 C 0.8366(9) 0.9006(6) 0.3568(4) 0.0415(19) Uani 1 1 d . . . . .
H3_2 H 0.937770 0.886557 0.341844 0.050 Uiso 1 1 calc R U . . .
C4_2 C 0.7847(10) 0.9626(6) 0.4094(4) 0.043(2) Uani 1 1 d . . . . .
H4_2 H 0.850891 0.992169 0.430113 0.052 Uiso 1 1 calc R U . . .
C5_2 C 0.6416(10) 0.9821(6) 0.4319(4) 0.0414(19) Uani 1 1 d . . . . .
H5_2 H 0.607669 1.025926 0.467574 0.050 Uiso 1 1 calc R U . . .
C6_2 C 0.5425(8) 0.9372(6) 0.4022(4) 0.0324(15) Uani 1 1 d . . . . .
H6_2 H 0.442826 0.949237 0.419324 0.039 Uiso 1 1 calc R U . . .
C1_3 C 0.5444(7) 0.7617(5) 0.1968(3) 0.0235(13) Uani 1 1 d . . . . .
N1_3 N 0.5234(6) 0.8054(4) 0.1370(3) 0.0214(11) Uani 1 1 d . . . . .
C3_3 C 0.6075(7) 0.7357(5) 0.0851(3) 0.0238(13) Uani 1 1 d . . . . .
C4_3 C 0.6293(8) 0.6265(5) 0.1204(3) 0.0257(14) Uani 1 1 d . . . . .
H4A_3 H 0.725650 0.580210 0.105797 0.031 Uiso 1 1 calc R U . . .
H4B_3 H 0.550393 0.592259 0.111218 0.031 Uiso 1 1 calc R U . . .
C5_3 C 0.6237(8) 0.6444(5) 0.1930(3) 0.0261(14) Uani 1 1 d . . . . .
C6_3 C 0.7529(8) 0.7638(6) 0.0648(4) 0.0333(16) Uani 1 1 d . . . . .
H6A_3 H 0.813116 0.709968 0.036338 0.050 Uiso 1 1 calc R U . . .
H6B_3 H 0.805476 0.766454 0.103103 0.050 Uiso 1 1 calc R U . . .
H6C_3 H 0.734050 0.833005 0.041926 0.050 Uiso 1 1 calc R U . . .
C7_3 C 0.5204(8) 0.7435(5) 0.0260(3) 0.0287(14) Uani 1 1 d . . . . .
H7A_3 H 0.579185 0.697091 -0.006867 0.043 Uiso 1 1 calc R U . . .
H7B_3 H 0.497323 0.816778 0.008826 0.043 Uiso 1 1 calc R U . . .
H7C_3 H 0.428565 0.721686 0.038035 0.043 Uiso 1 1 calc R U . . .
C8_3 C 0.7758(9) 0.6239(6) 0.2193(4) 0.0360(17) Uani 1 1 d . . . . .
H8A_3 H 0.823821 0.548226 0.217604 0.054 Uiso 1 1 calc R U . . .
H8B_3 H 0.765026 0.645684 0.263964 0.054 Uiso 1 1 calc R U . . .
H8C_3 H 0.836128 0.664532 0.193037 0.054 Uiso 1 1 calc R U . . .
C9_3 C 0.5310(9) 0.5784(6) 0.2324(4) 0.0363(17) Uani 1 1 d . . . . .
H9A_3 H 0.577469 0.502979 0.227598 0.054 Uiso 1 1 calc R U . . .
H9B_3 H 0.431850 0.594518 0.216943 0.054 Uiso 1 1 calc R U . . .
H9C_3 H 0.524254 0.595288 0.277920 0.054 Uiso 1 1 calc R U . . .
C1_4 C 0.4285(7) 0.9094(5) 0.1259(3) 0.0228(13) Uani 1 1 d . . . . .
C2_4 C 0.2778(7) 0.9170(5) 0.1169(3) 0.0248(13) Uani 1 1 d . . . . .
C3_4 C 0.1882(8) 1.0156(5) 0.1045(3) 0.0281(14) Uani 1 1 d . . . . .
H3_4 H 0.087514 1.021734 0.097675 0.034 Uiso 1 1 calc R U . . .
C4_4 C 0.2415(8) 1.1065(5) 0.1019(3) 0.0256(13) Uani 1 1 d . . . . .
H4_4 H 0.178439 1.173598 0.092082 0.031 Uiso 1 1 calc R U . . .
C5_4 C 0.3873(7) 1.0985(5) 0.1136(3) 0.0240(13) Uani 1 1 d . . . . .
H5_4 H 0.422383 1.161023 0.113032 0.029 Uiso 1 1 calc R U . . .
C6_4 C 0.4832(7) 1.0010(5) 0.1261(3) 0.0235(13) Uani 1 1 d . . . . .
C7_4 C 0.2113(8) 0.8199(5) 0.1236(3) 0.0275(14) Uani 1 1 d . . . . .
H7_4 H 0.294099 0.755041 0.126076 0.033 Uiso 1 1 calc R U . . .
C8_4 C 0.1256(8) 0.8117(6) 0.0659(4) 0.0322(15) Uani 1 1 d . . . . .
H8A_4 H 0.103456 0.741876 0.067210 0.048 Uiso 1 1 calc R U . . .
H8B_4 H 0.185006 0.821038 0.025967 0.048 Uiso 1 1 calc R U . . .
H8C_4 H 0.033258 0.866789 0.067410 0.048 Uiso 1 1 calc R U . . .
C9_4 C 0.1120(9) 0.8237(6) 0.1864(4) 0.0380(17) Uani 1 1 d . . . . .
H9A_4 H 0.068504 0.762315 0.189998 0.057 Uiso 1 1 calc R U . . .
H9B_4 H 0.033183 0.888883 0.186144 0.057 Uiso 1 1 calc R U . . .
H9C_4 H 0.170856 0.822403 0.223249 0.057 Uiso 1 1 calc R U . . .
C10_4 C 0.6384(7) 0.9989(5) 0.1411(3) 0.0260(14) Uani 1 1 d . . . . .
H10_4 H 0.692173 0.923336 0.148193 0.031 Uiso 1 1 calc R U . . .
C11_4 C 0.6421(8) 1.0578(6) 0.2025(3) 0.0312(15) Uani 1 1 d . . . . .
H11A_4 H 0.744764 1.050600 0.212008 0.047 Uiso 1 1 calc R U . . .
H11B_4 H 0.590100 1.027489 0.238707 0.047 Uiso 1 1 calc R U . . .
H11C_4 H 0.593871 1.132954 0.196011 0.047 Uiso 1 1 calc R U . . .
C12_4 C 0.7223(8) 1.0472(6) 0.0852(4) 0.0322(15) Uani 1 1 d . . . . .
H12A_4 H 0.824585 1.039402 0.095467 0.048 Uiso 1 1 calc R U . . .
H12B_4 H 0.674709 1.122501 0.078952 0.048 Uiso 1 1 calc R U . . .
H12C_4 H 0.721070 1.010432 0.045654 0.048 Uiso 1 1 calc R U . . .
Br3_5 Br 0.83237(9) 0.31315(6) 0.15143(4) 0.0369(2) Uani 1 1 d . . . . .
B1_5 B 1.0032(9) 0.3393(6) 0.1954(4) 0.0270(16) Uani 1 1 d . . . . .
N2_5 N 1.0093(6) 0.3169(4) 0.2583(3) 0.0262(12) Uani 1 1 d . . . . .
C1_6 C 1.1129(8) 0.3925(5) 0.1510(3) 0.0292(15) Uani 1 1 d . . . . .
C2_6 C 1.0714(9) 0.4520(6) 0.0947(3) 0.0344(16) Uani 1 1 d . . . . .
H2_6 H 0.974977 0.459786 0.081188 0.041 Uiso 1 1 calc R U . . .
C3_6 C 1.1707(10) 0.5001(6) 0.0581(4) 0.0381(18) Uani 1 1 d . . . . .
H3_6 H 1.140523 0.542166 0.020597 0.046 Uiso 1 1 calc R U . . .
C4_6 C 1.3128(10) 0.4868(6) 0.0762(4) 0.0415(19) Uani 1 1 d . . . . .
H4_6 H 1.380327 0.519283 0.051146 0.050 Uiso 1 1 calc R U . . .
C5_6 C 1.3563(9) 0.4258(6) 0.1310(4) 0.0370(17) Uani 1 1 d . . . . .
H5_6 H 1.455121 0.413884 0.142443 0.044 Uiso 1 1 calc R U . . .
C6_6 C 1.2560(8) 0.3820(5) 0.1693(4) 0.0291(15) Uani 1 1 d . . . . .
H6_6 H 1.284969 0.344365 0.208278 0.035 Uiso 1 1 calc R U . . .
C1_7 C 1.0339(7) 0.2640(5) 0.3107(3) 0.0242(13) Uani 1 1 d . . . . .
N1_7 N 0.9889(6) 0.2981(4) 0.3702(3) 0.0222(11) Uani 1 1 d . . . . .
C3_7 C 1.0563(8) 0.2239(5) 0.4231(3) 0.0247(13) Uani 1 1 d . . . . .
C4_7 C 1.1092(8) 0.1206(5) 0.3876(3) 0.0292(15) Uani 1 1 d . . . . .
H4A_7 H 1.037326 0.076306 0.396558 0.035 Uiso 1 1 calc R U . . .
H4B_7 H 1.205490 0.080508 0.402230 0.035 Uiso 1 1 calc R U . . .
C5_7 C 1.1243(8) 0.1481(5) 0.3151(3) 0.0272(14) Uani 1 1 d . . . . .
C6_7 C 0.9466(9) 0.2156(6) 0.4800(3) 0.0330(16) Uani 1 1 d . . . . .
H6A_7 H 0.999347 0.177059 0.516093 0.050 Uiso 1 1 calc R U . . .
H6B_7 H 0.875750 0.177560 0.467607 0.050 Uiso 1 1 calc R U . . .
H6C_7 H 0.894039 0.286758 0.493051 0.050 Uiso 1 1 calc R U . . .
C7_7 C 1.1860(9) 0.2600(6) 0.4472(4) 0.0383(18) Uani 1 1 d . . . . .
H7A_7 H 1.236885 0.206426 0.477872 0.057 Uiso 1 1 calc R U . . .
H7B_7 H 1.148726 0.327383 0.468623 0.057 Uiso 1 1 calc R U . . .
H7C_7 H 1.255112 0.269288 0.410621 0.057 Uiso 1 1 calc R U . . .
C8_7 C 1.0487(10) 0.0813(6) 0.2759(4) 0.0405(19) Uani 1 1 d . . . . .
H8A_7 H 1.103377 0.006908 0.278186 0.061 Uiso 1 1 calc R U . . .
H8B_7 H 1.048014 0.107315 0.230873 0.061 Uiso 1 1 calc R U . . .
H8C_7 H 0.947145 0.087425 0.293985 0.061 Uiso 1 1 calc R U . . .
C9_7 C 1.2823(9) 0.1387(6) 0.2884(4) 0.0403(19) Uani 1 1 d . . . . .
H9A_7 H 1.339396 0.065558 0.294834 0.061 Uiso 1 1 calc R U . . .
H9B_7 H 1.325715 0.186250 0.310952 0.061 Uiso 1 1 calc R U . . .
H9C_7 H 1.284079 0.158111 0.242319 0.061 Uiso 1 1 calc R U . . .
C1_8 C 0.8901(8) 0.4004(5) 0.3821(3) 0.0236(13) Uani 1 1 d . . . . .
C2_8 C 0.9476(7) 0.4915(5) 0.3808(3) 0.0221(13) Uani 1 1 d . . . . .
C3_8 C 0.8491(8) 0.5870(5) 0.3965(3) 0.0275(14) Uani 1 1 d . . . . .
H3_8 H 0.885015 0.649019 0.396922 0.033 Uiso 1 1 calc R U . . .
C4_8 C 0.7024(8) 0.5941(5) 0.4113(3) 0.0279(14) Uani 1 1 d . . . . .
H4_8 H 0.638831 0.660023 0.422891 0.033 Uiso 1 1 calc R U . . .
C5_8 C 0.6448(8) 0.5048(5) 0.4094(3) 0.0278(14) Uani 1 1 d . . . . .
H5_8 H 0.542199 0.510566 0.418350 0.033 Uiso 1 1 calc R U . . .
C6_8 C 0.7394(8) 0.4074(5) 0.3943(3) 0.0236(13) Uani 1 1 d . . . . .
C7_8 C 1.1068(7) 0.4920(5) 0.3611(3) 0.0249(13) Uani 1 1 d . . . . .
H7_8 H 1.162910 0.417381 0.353835 0.030 Uiso 1 1 calc R U . . .
C8_8 C 1.1795(9) 0.5358(6) 0.4131(4) 0.0367(17) Uani 1 1 d . . . . .
H8A_8 H 1.284131 0.528880 0.399909 0.055 Uiso 1 1 calc R U . . .
H8B_8 H 1.169968 0.495947 0.453907 0.055 Uiso 1 1 calc R U . . .
H8C_8 H 1.130726 0.610686 0.418710 0.055 Uiso 1 1 calc R U . . .
C9_8 C 1.1173(7) 0.5562(6) 0.2984(3) 0.0303(15) Uani 1 1 d . . . . .
H9A_8 H 1.220997 0.554427 0.285776 0.045 Uiso 1 1 calc R U . . .
H9B_8 H 1.062149 0.629689 0.304349 0.045 Uiso 1 1 calc R U . . .
H9C_8 H 1.075645 0.525984 0.264559 0.045 Uiso 1 1 calc R U . . .
C10_8 C 0.6717(8) 0.3123(5) 0.3891(3) 0.0283(14) Uani 1 1 d . . . . .
H10_8 H 0.754447 0.247194 0.386284 0.034 Uiso 1 1 calc R U . . .
C11_8 C 0.5912(9) 0.3231(6) 0.3273(4) 0.0366(17) Uani 1 1 d . . . . .
H11A_8 H 0.556360 0.259068 0.322672 0.055 Uiso 1 1 calc R U . . .
H11B_8 H 0.658856 0.332356 0.290119 0.055 Uiso 1 1 calc R U . . .
H11C_8 H 0.506793 0.384666 0.329502 0.055 Uiso 1 1 calc R U . . .
C12_8 C 0.5689(9) 0.2976(6) 0.4483(4) 0.0365(17) Uani 1 1 d . . . . .
H12A_8 H 0.536362 0.232270 0.445006 0.055 Uiso 1 1 calc R U . . .
H12B_8 H 0.482849 0.358002 0.450440 0.055 Uiso 1 1 calc R U . . .
H12C_8 H 0.621751 0.293038 0.487343 0.055 Uiso 1 1 calc R U . . .

loop_
_atom_site_aniso_label
_atom_site_aniso_U_11
_atom_site_aniso_U_22
_atom_site_aniso_U_33
_atom_site_aniso_U_23
_atom_site_aniso_U_13
_atom_site_aniso_U_12
B1_1 0.028(4) 0.015(3) 0.033(4) 0.002(3) -0.004(3) -0.004(3)
Br3_1 0.0297(4) 0.0336(4) 0.0373(4) 0.0010(3) -0.0009(3) -0.0107(3)
N2_1 0.028(3) 0.022(3) 0.034(3) 0.000(2) -0.004(2) -0.005(2)
C1_2 0.031(4) 0.019(3) 0.031(3) 0.004(2) -0.006(3) -0.008(3)
C2_2 0.025(4) 0.025(3) 0.051(4) 0.002(3) -0.006(3) -0.007(3)
C3_2 0.034(4) 0.032(4) 0.063(5) 0.015(4) -0.015(4) -0.017(3)
C4_2 0.054(6) 0.028(4) 0.058(5) 0.009(4) -0.023(4) -0.024(4)
C5_2 0.053(5) 0.029(4) 0.048(4) -0.003(3) -0.017(4) -0.016(4)
C6_2 0.023(4) 0.030(4) 0.045(4) -0.002(3) -0.010(3) -0.006(3)
C1_3 0.018(3) 0.021(3) 0.034(3) 0.000(2) -0.005(2) -0.007(3)
N1_3 0.018(3) 0.014(2) 0.031(3) -0.001(2) 0.000(2) -0.001(2)
C3_3 0.018(3) 0.017(3) 0.036(3) -0.003(2) -0.001(3) -0.003(2)
C4_3 0.021(3) 0.014(3) 0.040(4) -0.002(2) -0.005(3) 0.001(2)
C5_3 0.021(3) 0.019(3) 0.036(3) 0.002(3) -0.006(3) -0.002(3)
C6_3 0.034(4) 0.026(4) 0.039(4) -0.004(3) 0.005(3) -0.008(3)
C7_3 0.027(4) 0.021(3) 0.035(3) -0.005(3) -0.005(3) 0.001(3)
C8_3 0.036(4) 0.027(4) 0.042(4) -0.003(3) -0.010(3) 0.001(3)
C9_3 0.049(5) 0.023(4) 0.039(4) 0.004(3) 0.000(3) -0.013(3)
C1_4 0.023(3) 0.013(3) 0.029(3) -0.001(2) -0.002(2) 0.000(2)
C2_4 0.020(3) 0.021(3) 0.034(3) -0.001(3) -0.001(3) -0.005(3)
C3_4 0.022(3) 0.024(3) 0.037(4) -0.003(3) -0.003(3) -0.002(3)
C4_4 0.023(3) 0.017(3) 0.034(3) -0.002(2) -0.001(3) 0.000(3)
C5_4 0.025(3) 0.014(3) 0.033(3) -0.002(2) -0.001(3) -0.004(2)
C6_4 0.022(3) 0.020(3) 0.029(3) -0.002(2) -0.004(2) -0.005(3)
C7_4 0.019(3) 0.018(3) 0.045(4) -0.001(3) -0.006(3) -0.003(3)
C8_4 0.020(4) 0.029(4) 0.050(4) -0.003(3) -0.009(3) -0.009(3)
C9_4 0.041(5) 0.036(4) 0.042(4) -0.001(3) 0.001(3) -0.020(4)
C10_4 0.021(3) 0.020(3) 0.036(4) 0.001(3) -0.002(3) -0.006(3)
C11_4 0.028(4) 0.027(3) 0.042(4) 0.000(3) -0.009(3) -0.012(3)
C12_4 0.027(4) 0.028(4) 0.043(4) 0.002(3) 0.001(3) -0.010(3)
Br3_5 0.0326(4) 0.0369(4) 0.0438(4) -0.0061(3) -0.0068(3) -0.0110(3)
B1_5 0.023(4) 0.015(3) 0.041(4) -0.004(3) -0.005(3) 0.001(3)
N2_5 0.023(3) 0.017(3) 0.038(3) -0.004(2) -0.001(2) -0.003(2)
C1_6 0.034(4) 0.014(3) 0.038(4) -0.006(3) 0.001(3) -0.002(3)
C2_6 0.038(4) 0.030(4) 0.035(4) -0.003(3) -0.003(3) -0.007(3)
C3_6 0.050(5) 0.026(4) 0.039(4) -0.001(3) -0.002(3) -0.012(3)
C4_6 0.055(5) 0.035(4) 0.040(4) -0.007(3) 0.007(4) -0.022(4)
C5_6 0.031(4) 0.031(4) 0.053(5) -0.013(3) 0.001(3) -0.015(3)
C6_6 0.026(4) 0.021(3) 0.044(4) -0.005(3) 0.000(3) -0.012(3)
C1_7 0.019(3) 0.023(3) 0.034(3) -0.002(3) -0.004(2) -0.011(3)
N1_7 0.017(3) 0.013(2) 0.036(3) -0.002(2) -0.005(2) -0.001(2)
C3_7 0.025(4) 0.014(3) 0.034(3) -0.001(2) -0.006(3) -0.001(3)
C4_7 0.025(4) 0.017(3) 0.041(4) -0.003(3) 0.001(3) 0.003(3)
C5_7 0.028(4) 0.013(3) 0.038(4) -0.003(3) -0.001(3) -0.002(3)
C6_7 0.039(4) 0.025(3) 0.031(3) 0.001(3) -0.004(3) -0.003(3)
C7_7 0.039(5) 0.031(4) 0.050(4) 0.009(3) -0.022(3) -0.012(3)
C8_7 0.063(6) 0.020(3) 0.041(4) -0.006(3) -0.004(4) -0.013(4)
C9_7 0.035(4) 0.031(4) 0.047(4) 0.003(3) 0.007(3) 0.003(3)
C1_8 0.028(4) 0.014(3) 0.028(3) -0.003(2) -0.003(2) -0.003(3)
C2_8 0.021(3) 0.014(3) 0.030(3) 0.000(2) -0.003(2) -0.003(2)
C3_8 0.037(4) 0.015(3) 0.030(3) -0.003(2) -0.002(3) -0.006(3)
C4_8 0.031(4) 0.013(3) 0.037(4) 0.000(2) -0.002(3) 0.001(3)
C5_8 0.020(3) 0.025(3) 0.037(4) 0.000(3) 0.000(3) -0.004(3)
C6_8 0.025(3) 0.015(3) 0.032(3) 0.000(2) -0.002(3) -0.006(3)
C7_8 0.015(3) 0.020(3) 0.041(4) -0.004(3) -0.004(3) -0.005(2)
C8_8 0.039(4) 0.027(4) 0.047(4) -0.002(3) -0.013(3) -0.010(3)
C9_8 0.012(3) 0.030(4) 0.046(4) -0.001(3) -0.001(3) -0.001(3)
C10_8 0.020(3) 0.024(3) 0.042(4) 0.002(3) -0.003(3) -0.008(3)
C11_8 0.034(4) 0.029(4) 0.050(4) -0.002(3) -0.010(3) -0.012(3)
C12_8 0.029(4) 0.029(4) 0.051(4) 0.005(3) 0.002(3) -0.012(3)

loop_
_atom_type_symbol
_atom_type_description
_atom_type_scat_dispersion_real
_atom_type_scat_dispersion_imag
_atom_type_scat_source
C C 0.0181 0.0091 'International Tables Vol C Tables 4.2.6.8 and 6.1.1.4'
H H 0.0000 0.0000 'International Tables Vol C Tables 4.2.6.8 and 6.1.1.4'
B B 0.0090 0.0039 'International Tables Vol C Tables 4.2.6.8 and 6.1.1.4'
N N 0.0311 0.0180 'International Tables Vol C Tables 4.2.6.8 and 6.1.1.4'
Br Br -0.6763 1.2805 'International Tables Vol C Tables 4.2.6.8 and 6.1.1.4'

loop_
_exptl_crystal_face_index_h
_exptl_crystal_face_index_k
_exptl_crystal_face_index_l
_exptl_crystal_face_perp_dist
1 1 -1 0.0581
0 1 -1 0.0220
1 -1 0 0.0444
1 0 -1 0.0569
-1 1 1 0.0544
0 -1 -1 0.0078
0 0 -1 0.0046
0 0 1 0.0019
1 1 0 0.0639
-1 -1 0 0.0697

loop_
_geom_angle_atom_site_label_1
_geom_angle_atom_site_label_2
_geom_angle_atom_site_label_3
_geom_angle
_geom_angle_site_symmetry_1
_geom_angle_site_symmetry_3
_geom_angle_publ_flag
N2_1 B1_1 C1_2 125.4(7) . . ?
N2_1 B1_1 Br3_1 118.9(6) . . ?
C1_2 B1_1 Br3_1 115.5(5) . . ?
C1_3 N2_1 B1_1 161.5(7) . . ?
C6_2 C1_2 C2_2 117.5(7) . . ?
C6_2 C1_2 B1_1 124.1(7) . . ?
C2_2 C1_2 B1_1 118.4(6) . . ?
C3_2 C2_2 C1_2 121.1(7) . . ?
C4_2 C3_2 C2_2 118.9(8) . . ?
C5_2 C4_2 C3_2 121.2(8) . . ?
C4_2 C5_2 C6_2 120.0(8) . . ?
C1_2 C6_2 C5_2 121.2(7) . . ?
N2_1 C1_3 N1_3 125.6(6) . . ?
N2_1 C1_3 C5_3 124.2(6) . . ?
N1_3 C1_3 C5_3 110.2(5) . . ?
C1_3 N1_3 C1_4 122.2(5) . . ?
C1_3 N1_3 C3_3 113.2(5) . . ?
C1_4 N1_3 C3_3 124.7(5) . . ?
N1_3 C3_3 C6_3 111.0(5) . . ?
N1_3 C3_3 C7_3 111.9(5) . . ?
C6_3 C3_3 C7_3 108.7(6) . . ?
N1_3 C3_3 C4_3 100.5(5) . . ?
C6_3 C3_3 C4_3 112.2(6) . . ?
C7_3 C3_3 C4_3 112.5(5) . . ?
C3_3 C4_3 C5_3 107.4(5) . . ?
C8_3 C5_3 C9_3 109.7(6) . . ?
C8_3 C5_3 C1_3 110.6(6) . . ?
C9_3 C5_3 C1_3 109.0(6) . . ?
C8_3 C5_3 C4_3 113.6(6) . . ?
C9_3 C5_3 C4_3 111.7(6) . . ?
C1_3 C5_3 C4_3 102.0(5) . . ?
C6_4 C1_4 C2_4 120.9(6) . . ?
C6_4 C1_4 N1_3 120.9(6) . . ?
C2_4 C1_4 N1_3 118.1(6) . . ?
C3_4 C2_4 C1_4 118.3(6) . . ?
C3_4 C2_4 C7_4 119.5(6) . . ?
C1_4 C2_4 C7_4 122.1(6) . . ?
C2_4 C3_4 C4_4 121.6(7) . . ?
C5_4 C4_4 C3_4 119.5(6) . . ?
C4_4 C5_4 C6_4 121.4(6) . . ?
C5_4 C6_4 C1_4 118.1(6) . . ?
C5_4 C6_4 C10_4 118.4(6) . . ?
C1_4 C6_4 C10_4 123.5(6) . . ?
C8_4 C7_4 C9_4 110.6(6) . . ?
C8_4 C7_4 C2_4 111.9(6) . . ?
C9_4 C7_4 C2_4 110.0(6) . . ?
C6_4 C10_4 C11_4 112.2(6) . . ?
C6_4 C10_4 C12_4 112.0(6) . . ?
C11_4 C10_4 C12_4 108.4(6) . . ?
N2_5 B1_5 C1_6 126.1(7) . . ?
N2_5 B1_5 Br3_5 118.4(6) . . ?
C1_6 B1_5 Br3_5 115.3(5) . . ?
C1_7 N2_5 B1_5 160.0(6) . . ?
C6_6 C1_6 C2_6 118.3(7) . . ?
C6_6 C1_6 B1_5 119.1(6) . . ?
C2_6 C1_6 B1_5 122.6(7) . . ?
C3_6 C2_6 C1_6 120.5(8) . . ?
C4_6 C3_6 C2_6 120.2(7) . . ?
C3_6 C4_6 C5_6 119.8(7) . . ?
C4_6 C5_6 C6_6 120.2(8) . . ?
C5_6 C6_6 C1_6 120.8(7) . . ?
N2_5 C1_7 N1_7 126.5(6) . . ?
N2_5 C1_7 C5_7 124.1(6) . . ?
N1_7 C1_7 C5_7 109.4(5) . . ?
C1_7 N1_7 C1_8 122.8(5) . . ?
C1_7 N1_7 C3_7 114.3(5) . . ?
C1_8 N1_7 C3_7 122.9(5) . . ?
N1_7 C3_7 C6_7 112.8(5) . . ?
N1_7 C3_7 C4_7 100.9(5) . . ?
C6_7 C3_7 C4_7 112.5(6) . . ?
N1_7 C3_7 C7_7 110.2(5) . . ?
C6_7 C3_7 C7_7 108.7(6) . . ?
C4_7 C3_7 C7_7 111.6(6) . . ?
C3_7 C4_7 C5_7 108.2(5) . . ?
C9_7 C5_7 C4_7 113.6(6) . . ?
C9_7 C5_7 C1_7 111.0(6) . . ?
C4_7 C5_7 C1_7 102.5(5) . . ?
C9_7 C5_7 C8_7 110.3(6) . . ?
C4_7 C5_7 C8_7 111.4(6) . . ?
C1_7 C5_7 C8_7 107.6(6) . . ?
C6_8 C1_8 C2_8 121.3(6) . . ?
C6_8 C1_8 N1_7 119.1(6) . . ?
C2_8 C1_8 N1_7 119.6(6) . . ?
C3_8 C2_8 C1_8 117.3(6) . . ?
C3_8 C2_8 C7_8 118.5(6) . . ?
C1_8 C2_8 C7_8 124.2(6) . . ?
C4_8 C3_8 C2_8 121.9(6) . . ?
C3_8 C4_8 C5_8 120.6(6) . . ?
C6_8 C5_8 C4_8 119.5(6) . . ?
C5_8 C6_8 C1_8 119.3(6) . . ?
C5_8 C6_8 C10_8 118.2(6) . . ?
C1_8 C6_8 C10_8 122.4(6) . . ?
C2_8 C7_8 C9_8 110.5(5) . . ?
C2_8 C7_8 C8_8 112.4(6) . . ?
C9_8 C7_8 C8_8 109.4(6) . . ?
C11_8 C10_8 C12_8 110.9(6) . . ?
C11_8 C10_8 C6_8 110.4(6) . . ?
C12_8 C10_8 C6_8 112.2(6) . . ?

loop_
_geom_bond_atom_site_label_1
_geom_bond_atom_site_label_2
_geom_bond_distance
_geom_bond_site_symmetry_2
_geom_bond_publ_flag
B1_1 N2_1 1.327(10) . ?
B1_1 C1_2 1.569(10) . ?
B1_1 Br3_1 2.009(8) . ?
N2_1 C1_3 1.269(9) . ?
C1_2 C6_2 1.377(10) . ?
C1_2 C2_2 1.413(10) . ?
C2_2 C3_2 1.403(11) . ?
C3_2 C4_2 1.382(13) . ?
C4_2 C5_2 1.350(13) . ?
C5_2 C6_2 1.413(10) . ?
C1_3 N1_3 1.350(8) . ?
C1_3 C5_3 1.531(9) . ?
N1_3 C1_4 1.446(7) . ?
N1_3 C3_3 1.496(8) . ?
C3_3 C6_3 1.517(10) . ?
C3_3 C7_3 1.520(9) . ?
C3_3 C4_3 1.539(9) . ?
C4_3 C5_3 1.540(9) . ?
C5_3 C8_3 1.528(10) . ?
C5_3 C9_3 1.528(10) . ?
C1_4 C6_4 1.410(9) . ?
C1_4 C2_4 1.421(9) . ?
C2_4 C3_4 1.377(9) . ?
C2_4 C7_4 1.537(9) . ?
C3_4 C4_4 1.392(10) . ?
C4_4 C5_4 1.387(10) . ?
C5_4 C6_4 1.392(9) . ?
C6_4 C10_4 1.508(9) . ?
C7_4 C8_4 1.526(10) . ?
C7_4 C9_4 1.537(10) . ?
C10_4 C11_4 1.538(9) . ?
C10_4 C12_4 1.541(9) . ?
Br3_5 B1_5 2.019(8) . ?
B1_5 N2_5 1.331(10) . ?
B1_5 C1_6 1.584(11) . ?
N2_5 C1_7 1.264(9) . ?
C1_6 C6_6 1.398(10) . ?
C1_6 C2_6 1.400(10) . ?
C2_6 C3_6 1.397(11) . ?
C3_6 C4_6 1.383(12) . ?
C4_6 C5_6 1.385(12) . ?
C5_6 C6_6 1.389(10) . ?
C1_7 N1_7 1.340(8) . ?
C1_7 C5_7 1.542(9) . ?
N1_7 C1_8 1.446(8) . ?
N1_7 C3_7 1.501(8) . ?
C3_7 C6_7 1.519(10) . ?
C3_7 C4_7 1.528(9) . ?
C3_7 C7_7 1.539(10) . ?
C4_7 C5_7 1.535(10) . ?
C5_7 C9_7 1.517(10) . ?
C5_7 C8_7 1.554(10) . ?
C1_8 C6_8 1.395(10) . ?
C1_8 C2_8 1.418(9) . ?
C2_8 C3_8 1.394(9) . ?
C2_8 C7_8 1.515(9) . ?
C3_8 C4_8 1.365(10) . ?
C4_8 C5_8 1.402(10) . ?
C5_8 C6_8 1.395(9) . ?
C6_8 C10_8 1.538(9) . ?
C7_8 C9_8 1.521(10) . ?
C7_8 C8_8 1.534(10) . ?
C10_8 C11_8 1.531(10) . ?
C10_8 C12_8 1.534(10) . ?

loop_
_geom_torsion_atom_site_label_1
_geom_torsion_atom_site_label_2
_geom_torsion_atom_site_label_3
_geom_torsion_atom_site_label_4
_geom_torsion
_geom_torsion_site_symmetry_1
_geom_torsion_site_symmetry_2
_geom_torsion_site_symmetry_3
_geom_torsion_site_symmetry_4
_geom_torsion_publ_flag
C1_2 B1_1 N2_1 C1_3 85(2) . . . . ?
Br3_1 B1_1 N2_1 C1_3 -101(2) . . . . ?
N2_1 B1_1 C1_2 C6_2 151.3(7) . . . . ?
Br3_1 B1_1 C1_2 C6_2 -22.9(9) . . . . ?
N2_1 B1_1 C1_2 C2_2 -26.3(10) . . . . ?
Br3_1 B1_1 C1_2 C2_2 159.4(5) . . . . ?
C6_2 C1_2 C2_2 C3_2 0.8(10) . . . . ?
B1_1 C1_2 C2_2 C3_2 178.6(6) . . . . ?
C1_2 C2_2 C3_2 C4_2 -1.9(11) . . . . ?
C2_2 C3_2 C4_2 C5_2 1.0(12) . . . . ?
C3_2 C4_2 C5_2 C6_2 1.1(12) . . . . ?
C2_2 C1_2 C6_2 C5_2 1.3(10) . . . . ?
B1_1 C1_2 C6_2 C5_2 -176.4(7) . . . . ?
C4_2 C5_2 C6_2 C1_2 -2.3(12) . . . . ?
B1_1 N2_1 C1_3 N1_3 -170.8(18) . . . . ?
B1_1 N2_1 C1_3 C5_3 12(2) . . . . ?
N2_1 C1_3 N1_3 C1_4 -9.0(10) . . . . ?
C5_3 C1_3 N1_3 C1_4 168.6(6) . . . . ?
N2_1 C1_3 N1_3 C3_3 170.9(6) . . . . ?
C5_3 C1_3 N1_3 C3_3 -11.4(7) . . . . ?
C1_3 N1_3 C3_3 C6_3 -95.6(6) . . . . ?
C1_4 N1_3 C3_3 C6_3 84.3(7) . . . . ?
C1_3 N1_3 C3_3 C7_3 142.8(6) . . . . ?
C1_4 N1_3 C3_3 C7_3 -37.3(8) . . . . ?
C1_3 N1_3 C3_3 C4_3 23.2(7) . . . . ?
C1_4 N1_3 C3_3 C4_3 -156.9(6) . . . . ?
N1_3 C3_3 C4_3 C5_3 -25.6(6) . . . . ?
C6_3 C3_3 C4_3 C5_3 92.3(7) . . . . ?
C7_3 C3_3 C4_3 C5_3 -144.8(6) . . . . ?
N2_1 C1_3 C5_3 C8_3 -66.9(9) . . . . ?
N1_3 C1_3 C5_3 C8_3 115.4(6) . . . . ?
N2_1 C1_3 C5_3 C9_3 53.7(9) . . . . ?
N1_3 C1_3 C5_3 C9_3 -124.0(6) . . . . ?
N2_1 C1_3 C5_3 C4_3 171.9(6) . . . . ?
N1_3 C1_3 C5_3 C4_3 -5.8(7) . . . . ?
C3_3 C4_3 C5_3 C8_3 -99.1(6) . . . . ?
C3_3 C4_3 C5_3 C9_3 136.2(6) . . . . ?
C3_3 C4_3 C5_3 C1_3 19.9(7) . . . . ?
C1_3 N1_3 C1_4 C6_4 87.0(8) . . . . ?
C3_3 N1_3 C1_4 C6_4 -92.9(8) . . . . ?
C1_3 N1_3 C1_4 C2_4 -91.0(8) . . . . ?
C3_3 N1_3 C1_4 C2_4 89.1(7) . . . . ?
C6_4 C1_4 C2_4 C3_4 3.7(10) . . . . ?
N1_3 C1_4 C2_4 C3_4 -178.2(6) . . . . ?
C6_4 C1_4 C2_4 C7_4 -173.3(6) . . . . ?
N1_3 C1_4 C2_4 C7_4 4.7(9) . . . . ?
C1_4 C2_4 C3_4 C4_4 -1.0(10) . . . . ?
C7_4 C2_4 C3_4 C4_4 176.1(6) . . . . ?
C2_4 C3_4 C4_4 C5_4 -1.8(10) . . . . ?
C3_4 C4_4 C5_4 C6_4 2.0(10) . . . . ?
C4_4 C5_4 C6_4 C1_4 0.6(10) . . . . ?
C4_4 C5_4 C6_4 C10_4 -177.5(6) . . . . ?
C2_4 C1_4 C6_4 C5_4 -3.5(10) . . . . ?
N1_3 C1_4 C6_4 C5_4 178.5(6) . . . . ?
C2_4 C1_4 C6_4 C10_4 174.5(6) . . . . ?
N1_3 C1_4 C6_4 C10_4 -3.5(10) . . . . ?
C3_4 C2_4 C7_4 C8_4 53.1(9) . . . . ?
C1_4 C2_4 C7_4 C8_4 -129.9(7) . . . . ?
C3_4 C2_4 C7_4 C9_4 -70.2(8) . . . . ?
C1_4 C2_4 C7_4 C9_4 106.8(7) . . . . ?
C5_4 C6_4 C10_4 C11_4 61.8(8) . . . . ?
C1_4 C6_4 C10_4 C11_4 -116.2(7) . . . . ?
C5_4 C6_4 C10_4 C12_4 -60.5(8) . . . . ?
C1_4 C6_4 C10_4 C12_4 121.5(7) . . . . ?
C1_6 B1_5 N2_5 C1_7 -102.5(19) . . . . ?
Br3_5 B1_5 N2_5 C1_7 82(2) . . . . ?
N2_5 B1_5 C1_6 C6_6 25.5(10) . . . . ?
Br3_5 B1_5 C1_6 C6_6 -158.8(5) . . . . ?
N2_5 B1_5 C1_6 C2_6 -153.2(7) . . . . ?
Br3_5 B1_5 C1_6 C2_6 22.5(8) . . . . ?
C6_6 C1_6 C2_6 C3_6 -0.5(10) . . . . ?
B1_5 C1_6 C2_6 C3_6 178.1(6) . . . . ?
C1_6 C2_6 C3_6 C4_6 1.9(11) . . . . ?
C2_6 C3_6 C4_6 C5_6 -0.3(12) . . . . ?
C3_6 C4_6 C5_6 C6_6 -2.8(11) . . . . ?
C4_6 C5_6 C6_6 C1_6 4.3(11) . . . . ?
C2_6 C1_6 C6_6 C5_6 -2.6(10) . . . . ?
B1_5 C1_6 C6_6 C5_6 178.7(6) . . . . ?
B1_5 N2_5 C1_7 N1_7 -170.4(17) . . . . ?
B1_5 N2_5 C1_7 C5_7 11(2) . . . . ?
N2_5 C1_7 N1_7 C1_8 6.8(10) . . . . ?
C5_7 C1_7 N1_7 C1_8 -174.0(6) . . . . ?
N2_5 C1_7 N1_7 C3_7 -170.0(6) . . . . ?
C5_7 C1_7 N1_7 C3_7 9.2(7) . . . . ?
C1_7 N1_7 C3_7 C6_7 -139.5(6) . . . . ?
C1_8 N1_7 C3_7 C6_7 43.7(8) . . . . ?
C1_7 N1_7 C3_7 C4_7 -19.2(7) . . . . ?
C1_8 N1_7 C3_7 C4_7 164.0(6) . . . . ?
C1_7 N1_7 C3_7 C7_7 98.8(7) . . . . ?
C1_8 N1_7 C3_7 C7_7 -78.0(8) . . . . ?
N1_7 C3_7 C4_7 C5_7 21.4(7) . . . . ?
C6_7 C3_7 C4_7 C5_7 141.9(6) . . . . ?
C7_7 C3_7 C4_7 C5_7 -95.7(7) . . . . ?
C3_7 C4_7 C5_7 C9_7 102.9(7) . . . . ?
C3_7 C4_7 C5_7 C1_7 -16.9(7) . . . . ?
C3_7 C4_7 C5_7 C8_7 -131.7(6) . . . . ?
N2_5 C1_7 C5_7 C9_7 62.7(9) . . . . ?
N1_7 C1_7 C5_7 C9_7 -116.5(7) . . . . ?
N2_5 C1_7 C5_7 C4_7 -175.7(6) . . . . ?
N1_7 C1_7 C5_7 C4_7 5.1(7) . . . . ?
N2_5 C1_7 C5_7 C8_7 -58.1(8) . . . . ?
N1_7 C1_7 C5_7 C8_7 122.7(6) . . . . ?
C1_7 N1_7 C1_8 C6_8 96.2(8) . . . . ?
C3_7 N1_7 C1_8 C6_8 -87.3(8) . . . . ?
C1_7 N1_7 C1_8 C2_8 -83.4(8) . . . . ?
C3_7 N1_7 C1_8 C2_8 93.1(8) . . . . ?
C6_8 C1_8 C2_8 C3_8 4.2(9) . . . . ?
N1_7 C1_8 C2_8 C3_8 -176.2(6) . . . . ?
C6_8 C1_8 C2_8 C7_8 -173.3(6) . . . . ?
N1_7 C1_8 C2_8 C7_8 6.3(10) . . . . ?
C1_8 C2_8 C3_8 C4_8 -1.3(10) . . . . ?
C7_8 C2_8 C3_8 C4_8 176.3(6) . . . . ?
C2_8 C3_8 C4_8 C5_8 -1.8(10) . . . . ?
C3_8 C4_8 C5_8 C6_8 2.0(10) . . . . ?
C4_8 C5_8 C6_8 C1_8 0.8(10) . . . . ?
C4_8 C5_8 C6_8 C10_8 -176.8(6) . . . . ?
C2_8 C1_8 C6_8 C5_8 -4.0(10) . . . . ?
N1_7 C1_8 C6_8 C5_8 176.4(6) . . . . ?
C2_8 C1_8 C6_8 C10_8 173.5(6) . . . . ?
N1_7 C1_8 C6_8 C10_8 -6.1(9) . . . . ?
C3_8 C2_8 C7_8 C9_8 -64.7(8) . . . . ?
C1_8 C2_8 C7_8 C9_8 112.7(7) . . . . ?
C3_8 C2_8 C7_8 C8_8 57.8(8) . . . . ?
C1_8 C2_8 C7_8 C8_8 -124.7(7) . . . . ?
C5_8 C6_8 C10_8 C11_8 73.1(8) . . . . ?
C1_8 C6_8 C10_8 C11_8 -104.5(8) . . . . ?
C5_8 C6_8 C10_8 C12_8 -51.2(8) . . . . ?
C1_8 C6_8 C10_8 C12_8 131.3(7) . . . . ?

loop_
_twin_individual_id
_twin_individual_mass_fraction_refined
_oxdiff_twin_reflns_isolated
_oxdiff_twin_reflns_overlapped
_twin_individual_twin_lattice_type
_twin_individual_twin_matrix_11
_twin_individual_twin_matrix_12
_twin_individual_twin_matrix_13
_twin_individual_twin_matrix_21
_twin_individual_twin_matrix_22
_twin_individual_twin_matrix_23
_twin_individual_twin_matrix_31
_twin_individual_twin_matrix_32
_twin_individual_twin_matrix_33
1 0.6607 17221 32876 ref 1.0000 0.0000 0.0000 0.0000 1.0000 0.0000 0.0000 0.0000 1.0000
2 0.3393 17199 32876 nmt -1.0007 0.0004 0.0017 -0.0021 -0.9997 0.0005 -0.3349 -0.1233 1.0007
